data_4065659
loop_
_publ_author_name
'Tian, Rongqiang'
'Mathey, Fran\,cois'

_publ_section_title
;
 7-Phosphanorbornenium Borohydrides: A Powerful Route to Functional
 Secondary Phosphine&#x2212;Borane Complexes
;
_journal_issue 8
_journal_name_full Organometallics
_journal_page_first 1873
_journal_paper_doi 10.1021/om100053d
_journal_volume 29
_journal_year 2010
_chemical_formula_moiety 'C23 H23 N O2 P, C F3 O3 S'
_chemical_formula_sum 'C24 H23 F3 N O5 P S'
_chemical_formula_weight 525.46
_chemical_name_systematic
; 
 ? 
;
_space_group_IT_number 7
_symmetry_cell_setting monoclinic
_symmetry_space_group_name_Hall 'P -2yc'
_symmetry_space_group_name_H-M 'P 1 c 1'
_atom_sites_solution_hydrogens geom
_atom_sites_solution_primary direct
_atom_sites_solution_secondary difmap
_audit_creation_method SHELXL-97
_cell_angle_alpha 90.00
_cell_angle_beta 93.8370(10)
_cell_angle_gamma 90.00
_cell_formula_units_Z 2
_cell_length_a 7.6328(3)
_cell_length_b 7.6138(3)
_cell_length_c 21.2288(8)
_cell_measurement_reflns_used 8666
_cell_measurement_temperature 103(2)
_cell_measurement_theta_max 31.81
_cell_measurement_theta_min 2.67
_cell_volume 1230.94(8)
_computing_cell_refinement 'Bruker SAINT'
_computing_data_collection 'Bruker APEX2'
_computing_data_reduction 'Bruker SAINT'
_computing_molecular_graphics 'Bruker SHELXTL'
_computing_publication_material 'Bruker SHELXTL'
_computing_structure_refinement 'SHELXL-97 (Sheldrick, 2008)'
_computing_structure_solution 'SHELXS-97 (Sheldrick, 2008)'
_diffrn_ambient_temperature 103(2)
_diffrn_measured_fraction_theta_full 0.998
_diffrn_measured_fraction_theta_max 0.998
_diffrn_measurement_device_type 'Bruker APEX-II CCD'
_diffrn_measurement_method '\f and \w scans'
_diffrn_radiation_monochromator graphite
_diffrn_radiation_source 'fine-focus sealed tube'
_diffrn_radiation_type MoK\a
_diffrn_radiation_wavelength 0.71073
_diffrn_reflns_av_R_equivalents 0.0242
_diffrn_reflns_av_sigmaI/netI 0.0329
_diffrn_reflns_limit_h_max 11
_diffrn_reflns_limit_h_min -11
_diffrn_reflns_limit_k_max 11
_diffrn_reflns_limit_k_min -11
_diffrn_reflns_limit_l_max 32
_diffrn_reflns_limit_l_min -32
_diffrn_reflns_number 19888
_diffrn_reflns_theta_full 32.81
_diffrn_reflns_theta_max 32.81
_diffrn_reflns_theta_min 2.84
_exptl_absorpt_coefficient_mu 0.255
_exptl_absorpt_correction_T_max 0.9367
_exptl_absorpt_correction_T_min 0.9049
_exptl_absorpt_correction_type multi-scan
_exptl_absorpt_process_details sadabs
_exptl_crystal_colour colourless
_exptl_crystal_density_diffrn 1.418
_exptl_crystal_density_method 'not measured'
_exptl_crystal_description block
_exptl_crystal_F_000 544
_exptl_crystal_size_max 0.40
_exptl_crystal_size_mid 0.30
_exptl_crystal_size_min 0.26
_refine_diff_density_max 0.581
_refine_diff_density_min -0.352
_refine_diff_density_rms 0.062
_refine_ls_abs_structure_details 'Flack H D (1983), Acta Cryst. A39, 876-881'
_refine_ls_abs_structure_Flack 0.09(5)
_refine_ls_extinction_method none
_refine_ls_goodness_of_fit_ref 1.052
_refine_ls_hydrogen_treatment constr
_refine_ls_matrix_type full
_refine_ls_number_parameters 319
_refine_ls_number_reflns 7490
_refine_ls_number_restraints 2
_refine_ls_restrained_S_all 1.052
_refine_ls_R_factor_all 0.0414
_refine_ls_R_factor_gt 0.0372
_refine_ls_shift/su_max 0.001
_refine_ls_shift/su_mean 0.000
_refine_ls_structure_factor_coef Fsqd
_refine_ls_weighting_details 'calc w=1/[\s^2^(Fo^2^)+(0.0528P)^2^+0.2592P] where P=(Fo^2^+2Fc^2^)/3'
_refine_ls_weighting_scheme calc
_refine_ls_wR_factor_gt 0.0933
_refine_ls_wR_factor_ref 0.0986
_reflns_number_gt 6860
_reflns_number_total 7490
_reflns_threshold_expression >2sigma(I)
_cod_data_source_file om100053d_si_001.cif
_cod_data_source_block mat28s
_cod_depositor_comments
;
The following automatic conversions were performed:

'_symmetry_cell_setting' value 'Monoclinic' changed to 'monoclinic'
according to /home/saulius/struct/CIF-dictionaries/cif_core.dic
dictionary named 'cif_core.dic' version 2.4.1 from 2010-06-29.

Automatic conversion script
Id: cif_fix_values 1715 2011-07-08 13:25:40Z adriana 
;
_cod_original_sg_symbol_H-M Pc
_cod_database_code 4065659

loop_
_symmetry_equiv_pos_as_xyz
'x, y, z'
'x, -y, z+1/2'

loop_
_atom_site_label
_atom_site_type_symbol
_atom_site_fract_x
_atom_site_fract_y
_atom_site_fract_z
_atom_site_U_iso_or_equiv
_atom_site_adp_type
_atom_site_occupancy
_atom_site_symmetry_multiplicity
_atom_site_calc_flag
_atom_site_refinement_flags
C1 C 0.8667(3) 0.9873(3) 0.47607(10) 0.0346(5) Uani 1 1 d .
H1A H 0.9814 0.9454 0.4642 0.052 Uiso 1 1 calc R
H1B H 0.8715 1.0085 0.5217 0.052 Uiso 1 1 calc R
H1C H 0.8370 1.0968 0.4536 0.052 Uiso 1 1 calc R
C2 C 0.6701(2) 0.8046(2) 0.37238(8) 0.0178(3) Uani 1 1 d .
C3 C 0.7628(2) 0.6764(3) 0.34139(9) 0.0255(4) Uani 1 1 d .
H3 H 0.8412 0.6001 0.3648 0.031 Uiso 1 1 calc R
C4 C 0.7400(3) 0.6607(3) 0.27635(9) 0.0311(4) Uani 1 1 d .
H4 H 0.8033 0.5740 0.2551 0.037 Uiso 1 1 calc R
C5 C 0.6248(3) 0.7714(3) 0.24236(9) 0.0286(4) Uani 1 1 d .
H5 H 0.6093 0.7600 0.1978 0.034 Uiso 1 1 calc R
C6 C 0.5320(2) 0.8986(3) 0.27289(9) 0.0301(4) Uani 1 1 d .
H6 H 0.4529 0.9734 0.2492 0.036 Uiso 1 1 calc R
C7 C 0.5544(2) 0.9171(3) 0.33825(8) 0.0243(3) Uani 1 1 d .
H7 H 0.4918 1.0048 0.3593 0.029 Uiso 1 1 calc R
C8 C 0.5027(2) 0.8479(2) 0.49626(7) 0.0162(3) Uani 1 1 d .
H8 H 0.4370 0.9608 0.4900 0.019 Uiso 1 1 calc R
C9 C 0.5818(2) 0.8098(2) 0.56330(8) 0.0196(3) Uani 1 1 d .
C10 C 0.5123(3) 0.9003(3) 0.61898(9) 0.0322(4) Uani 1 1 d .
H10A H 0.3899 0.8654 0.6229 0.048 Uiso 1 1 calc R
H10B H 0.5184 1.0277 0.6131 0.048 Uiso 1 1 calc R
H10C H 0.5829 0.8669 0.6574 0.048 Uiso 1 1 calc R
C11 C 0.7039(2) 0.6829(2) 0.56300(8) 0.0195(3) Uani 1 1 d .
C12 C 0.8056(2) 0.5989(3) 0.61844(9) 0.0312(4) Uani 1 1 d .
H12A H 0.7693 0.6509 0.6577 0.047 Uiso 1 1 calc R
H12B H 0.9315 0.6189 0.6151 0.047 Uiso 1 1 calc R
H12C H 0.7820 0.4724 0.6185 0.047 Uiso 1 1 calc R
C13 C 0.72565(18) 0.6152(2) 0.49620(8) 0.0178(3) Uani 1 1 d .
H13 H 0.8344 0.5461 0.4897 0.021 Uiso 1 1 calc R
C14 C 0.54725(18) 0.5297(2) 0.47205(7) 0.0152(3) Uani 1 1 d .
H14 H 0.5544 0.4757 0.4294 0.018 Uiso 1 1 calc R
C15 C 0.40697(18) 0.6780(2) 0.47131(7) 0.0138(3) Uani 1 1 d .
H15 H 0.3495 0.6957 0.4281 0.017 Uiso 1 1 calc R
C16 C 0.27600(19) 0.6174(2) 0.51754(8) 0.0176(3) Uani 1 1 d .
C17 C 0.4888(2) 0.3976(2) 0.51974(8) 0.0182(3) Uani 1 1 d .
C18 C 0.2492(2) 0.3700(2) 0.59279(8) 0.0207(3) Uani 1 1 d .
C19 C 0.2637(2) 0.4392(3) 0.65329(9) 0.0254(3) Uani 1 1 d .
H19 H 0.3290 0.5436 0.6620 0.030 Uiso 1 1 calc R
C20 C 0.1808(3) 0.3531(3) 0.70139(10) 0.0311(4) Uani 1 1 d .
H20 H 0.1890 0.3990 0.7431 0.037 Uiso 1 1 calc R
C21 C 0.0874(3) 0.2020(3) 0.68795(10) 0.0335(5) Uani 1 1 d .
H21 H 0.0277 0.1459 0.7203 0.040 Uiso 1 1 calc R
C22 C 0.0792(4) 0.1304(4) 0.62794(12) 0.0495(7) Uani 1 1 d .
H22 H 0.0189 0.0228 0.6198 0.059 Uiso 1 1 calc R
C23 C 0.1594(3) 0.2158(4) 0.57933(11) 0.0410(6) Uani 1 1 d .
H23 H 0.1523 0.1688 0.5378 0.049 Uiso 1 1 calc R
C24 C 0.0697(3) 0.1935(3) 0.31488(9) 0.0266(4) Uani 1 1 d .
F1 F 0.0158(2) 0.0347(2) 0.33065(7) 0.0534(4) Uani 1 1 d .
F2 F -0.0631(2) 0.2735(2) 0.28288(8) 0.0535(4) Uani 1 1 d .
F3 F 0.1945(2) 0.1716(2) 0.27445(6) 0.0447(4) Uani 1 1 d .
N1 N 0.33404(16) 0.45863(19) 0.54349(7) 0.0171(2) Uani 1 1 d .
O1 O 0.56488(19) 0.26538(18) 0.53697(7) 0.0276(3) Uani 1 1 d .
O2 O 0.14568(16) 0.6951(2) 0.53140(7) 0.0282(3) Uani 1 1 d .
O3 O 0.2162(3) 0.4768(2) 0.35659(8) 0.0488(5) Uani 1 1 d .
O4 O -0.0043(2) 0.3464(2) 0.41778(7) 0.0350(3) Uani 1 1 d .
O5 O 0.2782(2) 0.2054(3) 0.41498(8) 0.0438(4) Uani 1 1 d .
P1 P 0.70387(4) 0.82586(6) 0.45562(2) 0.01768(9) Uani 1 1 d .
S1 S 0.14980(5) 0.31963(6) 0.38392(2) 0.02457(10) Uani 1 1 d .

loop_
_atom_site_aniso_label
_atom_site_aniso_U_11
_atom_site_aniso_U_22
_atom_site_aniso_U_33
_atom_site_aniso_U_23
_atom_site_aniso_U_13
_atom_site_aniso_U_12
C1 0.0371(9) 0.0404(12) 0.0253(9) 0.0080(8) -0.0049(7) -0.0267(9)
C2 0.0185(6) 0.0214(8) 0.0135(7) 0.0055(6) 0.0021(5) -0.0033(5)
C3 0.0286(8) 0.0284(10) 0.0197(8) 0.0063(7) 0.0035(6) 0.0073(7)
C4 0.0407(10) 0.0336(11) 0.0202(9) 0.0026(8) 0.0094(7) 0.0115(8)
C5 0.0326(8) 0.0380(11) 0.0154(8) 0.0037(7) 0.0041(6) 0.0032(8)
C6 0.0304(8) 0.0408(12) 0.0188(8) 0.0101(8) -0.0001(6) 0.0095(8)
C7 0.0273(7) 0.0278(9) 0.0180(8) 0.0060(7) 0.0033(6) 0.0037(6)
C8 0.0241(6) 0.0115(6) 0.0133(7) 0.0009(5) 0.0023(5) -0.0011(5)
C9 0.0304(7) 0.0162(7) 0.0120(7) 0.0020(5) 0.0007(6) -0.0086(6)
C10 0.0661(13) 0.0164(8) 0.0143(7) -0.0023(6) 0.0045(8) -0.0026(9)
C11 0.0178(6) 0.0243(9) 0.0162(7) 0.0057(6) -0.0014(5) -0.0073(6)
C12 0.0214(7) 0.0520(13) 0.0199(8) 0.0140(8) -0.0013(6) -0.0011(7)
C13 0.0134(5) 0.0237(8) 0.0163(7) 0.0071(6) 0.0022(5) 0.0006(5)
C14 0.0177(5) 0.0118(7) 0.0166(7) 0.0006(5) 0.0053(5) 0.0005(5)
C15 0.0137(5) 0.0127(7) 0.0151(7) 0.0008(5) 0.0018(5) -0.0007(5)
C16 0.0155(5) 0.0202(8) 0.0173(7) -0.0002(6) 0.0025(5) -0.0015(5)
C17 0.0227(6) 0.0130(7) 0.0198(7) -0.0006(6) 0.0070(5) -0.0025(5)
C18 0.0209(6) 0.0246(9) 0.0171(7) 0.0048(6) 0.0042(5) -0.0073(6)
C19 0.0274(7) 0.0288(9) 0.0201(8) 0.0004(7) 0.0032(6) -0.0038(7)
C20 0.0348(9) 0.0399(12) 0.0192(8) 0.0057(8) 0.0064(7) 0.0055(8)
C21 0.0292(8) 0.0463(13) 0.0259(10) 0.0180(9) 0.0079(7) -0.0025(8)
C22 0.0555(14) 0.0599(17) 0.0333(12) 0.0131(11) 0.0048(10) -0.0350(13)
C23 0.0556(13) 0.0471(13) 0.0207(9) 0.0024(9) 0.0051(9) -0.0346(11)
C24 0.0347(8) 0.0218(9) 0.0235(9) -0.0059(7) 0.0032(7) -0.0045(7)
F1 0.0851(11) 0.0300(7) 0.0465(9) -0.0133(6) 0.0146(8) -0.0254(8)
F2 0.0544(8) 0.0584(10) 0.0446(9) -0.0166(7) -0.0215(7) 0.0149(8)
F3 0.0519(8) 0.0571(10) 0.0265(7) -0.0137(6) 0.0136(6) 0.0012(7)
N1 0.0179(5) 0.0161(6) 0.0179(6) 0.0013(5) 0.0056(4) -0.0038(5)
O1 0.0368(6) 0.0146(6) 0.0327(7) 0.0068(5) 0.0110(5) 0.0047(5)
O2 0.0189(5) 0.0375(8) 0.0290(7) 0.0041(6) 0.0075(5) 0.0081(5)
O3 0.0771(12) 0.0383(10) 0.0309(8) -0.0022(7) 0.0044(8) -0.0352(9)
O4 0.0550(9) 0.0244(7) 0.0274(7) 0.0000(6) 0.0151(7) 0.0093(7)
O5 0.0519(9) 0.0520(11) 0.0261(8) -0.0066(7) -0.0073(7) 0.0187(8)
P1 0.01942(16) 0.0189(2) 0.01450(19) 0.00478(16) -0.00024(13) -0.00778(15)
S1 0.0379(2) 0.0200(2) 0.01596(19) -0.00225(16) 0.00236(16) -0.00465(18)

loop_
_atom_type_symbol
_atom_type_description
_atom_type_scat_dispersion_real
_atom_type_scat_dispersion_imag
_atom_type_scat_source
C C 0.0033 0.0016 'International Tables Vol C Tables 4.2.6.8 and 6.1.1.4'
H H 0.0000 0.0000 'International Tables Vol C Tables 4.2.6.8 and 6.1.1.4'
N N 0.0061 0.0033 'International Tables Vol C Tables 4.2.6.8 and 6.1.1.4'
O O 0.0106 0.0060 'International Tables Vol C Tables 4.2.6.8 and 6.1.1.4'
F F 0.0171 0.0103 'International Tables Vol C Tables 4.2.6.8 and 6.1.1.4'
P P 0.1023 0.0942 'International Tables Vol C Tables 4.2.6.8 and 6.1.1.4'
S S 0.1246 0.1234 'International Tables Vol C Tables 4.2.6.8 and 6.1.1.4'

loop_
_geom_angle_atom_site_label_1
_geom_angle_atom_site_label_2
_geom_angle_atom_site_label_3
_geom_angle
P1 C1 H1A 109.5
P1 C1 H1B 109.5
H1A C1 H1B 109.5
P1 C1 H1C 109.5
H1A C1 H1C 109.5
H1B C1 H1C 109.5
C3 C2 C7 120.46(16)
C3 C2 P1 119.24(13)
C7 C2 P1 120.29(13)
C4 C3 C2 119.75(17)
C4 C3 H3 120.1
C2 C3 H3 120.1
C5 C4 C3 119.98(19)
C5 C4 H4 120.0
C3 C4 H4 120.0
C4 C5 C6 120.52(18)
C4 C5 H5 119.7
C6 C5 H5 119.7
C5 C6 C7 120.26(17)
C5 C6 H6 119.9
C7 C6 H6 119.9
C6 C7 C2 119.01(17)
C6 C7 H7 120.5
C2 C7 H7 120.5
C9 C8 C15 107.71(12)
C9 C8 P1 97.50(11)
C15 C8 P1 98.84(10)
C9 C8 H8 116.6
C15 C8 H8 116.6
P1 C8 H8 116.6
C11 C9 C10 128.19(16)
C11 C9 C8 111.16(15)
C10 C9 C8 120.50(16)
C9 C10 H10A 109.5
C9 C10 H10B 109.5
H10A C10 H10B 109.5
C9 C10 H10C 109.5
H10A C10 H10C 109.5
H10B C10 H10C 109.5
C9 C11 C12 128.50(17)
C9 C11 C13 111.45(14)
C12 C11 C13 119.93(16)
C11 C12 H12A 109.5
C11 C12 H12B 109.5
H12A C12 H12B 109.5
C11 C12 H12C 109.5
H12A C12 H12C 109.5
H12B C12 H12C 109.5
C11 C13 C14 107.35(12)
C11 C13 P1 97.45(11)
C14 C13 P1 99.29(10)
C11 C13 H13 116.6
C14 C13 H13 116.6
P1 C13 H13 116.6
C17 C14 C15 104.80(12)
C17 C14 C13 110.25(13)
C15 C14 C13 106.55(13)
C17 C14 H14 111.6
C15 C14 H14 111.6
C13 C14 H14 111.6
C16 C15 C14 104.81(12)
C16 C15 C8 110.24(13)
C14 C15 C8 106.95(11)
C16 C15 H15 111.5
C14 C15 H15 111.5
C8 C15 H15 111.5
O2 C16 N1 125.06(15)
O2 C16 C15 126.57(16)
N1 C16 C15 108.33(13)
O1 C17 N1 124.78(15)
O1 C17 C14 126.82(15)
N1 C17 C14 108.32(14)
C23 C18 C19 121.56(17)
C23 C18 N1 119.42(17)
C19 C18 N1 119.00(16)
C18 C19 C20 119.08(18)
C18 C19 H19 120.5
C20 C19 H19 120.5
C21 C20 C19 119.63(19)
C21 C20 H20 120.2
C19 C20 H20 120.2
C20 C21 C22 120.82(18)
C20 C21 H21 119.6
C22 C21 H21 119.6
C21 C22 C23 120.1(2)
C21 C22 H22 119.9
C23 C22 H22 119.9
C18 C23 C22 118.7(2)
C18 C23 H23 120.7
C22 C23 H23 120.7
F1 C24 F2 107.94(18)
F1 C24 F3 107.13(17)
F2 C24 F3 106.33(17)
F1 C24 S1 111.71(14)
F2 C24 S1 111.89(14)
F3 C24 S1 111.55(14)
C16 N1 C17 113.71(13)
C16 N1 C18 123.44(14)
C17 N1 C18 122.75(14)
C2 P1 C1 110.96(8)
C2 P1 C8 114.19(7)
C1 P1 C8 114.74(10)
C2 P1 C13 113.11(8)
C1 P1 C13 116.86(9)
C8 P1 C13 84.84(7)
O4 S1 O5 114.41(10)
O4 S1 O3 114.03(11)
O5 S1 O3 116.19(13)
O4 S1 C24 103.63(10)
O5 S1 C24 103.40(10)
O3 S1 C24 102.86(9)

loop_
_geom_bond_atom_site_label_1
_geom_bond_atom_site_label_2
_geom_bond_distance
C1 P1 1.7810(19)
C1 H1A 0.9800
C1 H1B 0.9800
C1 H1C 0.9800
C2 C3 1.396(3)
C2 C7 1.398(2)
C2 P1 1.7762(17)
C3 C4 1.385(3)
C3 H3 0.9500
C4 C5 1.385(3)
C4 H4 0.9500
C5 C6 1.386(3)
C5 H5 0.9500
C6 C7 1.394(3)
C6 H6 0.9500
C7 H7 0.9500
C8 C9 1.536(2)
C8 C15 1.561(2)
C8 P1 1.8183(16)
C8 H8 1.0000
C9 C11 1.343(3)
C9 C10 1.496(3)
C10 H10A 0.9800
C10 H10B 0.9800
C10 H10C 0.9800
C11 C12 1.508(2)
C11 C13 1.528(2)
C12 H12A 0.9800
C12 H12B 0.9800
C12 H12C 0.9800
C13 C14 1.564(2)
C13 P1 1.8226(17)
C13 H13 1.0000
C14 C17 1.515(2)
C14 C15 1.555(2)
C14 H14 1.0000
C15 C16 1.519(2)
C15 H15 1.0000
C16 O2 1.210(2)
C16 N1 1.388(2)
C17 O1 1.206(2)
C17 N1 1.395(2)
C18 C23 1.379(3)
C18 C19 1.386(3)
C18 N1 1.436(2)
C19 C20 1.400(3)
C19 H19 0.9500
C20 C21 1.373(3)
C20 H20 0.9500
C21 C22 1.383(4)
C21 H21 0.9500
C22 C23 1.396(3)
C22 H22 0.9500
C23 H23 0.9500
C24 F1 1.327(2)
C24 F2 1.329(2)
C24 F3 1.335(2)
C24 S1 1.8232(19)
O3 S1 1.4372(17)
O4 S1 1.4337(17)
O5 S1 1.4372(17)
